data_2104706
loop_
_publ_author_name
'Kilner, Colin A.'
'Halcrow, Malcolm A.'

_publ_section_title
;
 Change in electronic structure in a six-coordinate copper(II) complex
 accompanied by an anion order/disorder transition
;
_journal_coeditor_code ZB5011
_journal_issue 2
_journal_name_full 'Acta Crystallographica Section B'
_journal_page_first 206
_journal_page_last 212
_journal_paper_doi 10.1107/S0108768110003678
_journal_volume 66
_journal_year 2010
_chemical_formula_moiety 'C14 H14 Cu N6 O4, 2[Cl O4], 2[C3 H6 O]'
_chemical_formula_sum 'C20 H26 Cl2 Cu N6 O14'
_chemical_formula_weight 708.91
_chemical_name_systematic
;
Bis[2,6-bis{oximomethyl}pyridine]copper(II) diperchlorate bis-acetone
solvate
;
_space_group_IT_number 2
_symmetry_cell_setting triclinic
_symmetry_space_group_name_Hall '-P 1'
_symmetry_space_group_name_H-M 'P -1'
_atom_sites_solution_hydrogens geom
_atom_sites_solution_primary direct
_atom_sites_solution_secondary difmap
_audit_creation_method SHELXL-97
_cell_angle_alpha 107.211(2)
_cell_angle_beta 93.712(2)
_cell_angle_gamma 105.976(2)
_cell_formula_units_Z 2
_cell_length_a 6.8472(2)
_cell_length_b 13.0645(5)
_cell_length_c 17.5942(6)
_cell_measurement_reflns_used 11317
_cell_measurement_temperature 30(2)
_cell_measurement_theta_max 27.55
_cell_measurement_theta_min 3.29
_cell_volume 1426.92(9)
_computing_cell_refinement 'APEX 2 software, Bruker Nonius 2004'
_computing_data_collection 'APEX 2 software, Bruker Nonius 2004'
_computing_data_reduction 'SAINT, Bruker Nonius 2004'
_computing_molecular_graphics 'XSeed (Barbour, 2001)'
_computing_publication_material 'local program'
_computing_structure_refinement 'SHELXL-97 (Sheldrick, 2008)'
_computing_structure_solution 'SHELXS-97 (Sheldrick, 2008)'
_diffrn_ambient_temperature 30(2)
_diffrn_detector_area_resol_mean '120 microns'
_diffrn_measured_fraction_theta_full 0.927
_diffrn_measured_fraction_theta_max 0.927
_diffrn_measurement_device_type 'Bruker X8 Apex diffractometer'
_diffrn_measurement_method '/w and /f scans'
_diffrn_radiation_monochromator graphite
_diffrn_radiation_source 'rotating anode'
_diffrn_radiation_type MoK\a
_diffrn_radiation_wavelength 0.71073
_diffrn_reflns_av_R_equivalents 0.0239
_diffrn_reflns_av_sigmaI/netI 0.0341
_diffrn_reflns_limit_h_max 8
_diffrn_reflns_limit_h_min -8
_diffrn_reflns_limit_k_max 16
_diffrn_reflns_limit_k_min -16
_diffrn_reflns_limit_l_max 22
_diffrn_reflns_limit_l_min -22
_diffrn_reflns_number 11317
_diffrn_reflns_theta_full 27.55
_diffrn_reflns_theta_max 27.55
_diffrn_reflns_theta_min 3.29
_exptl_absorpt_coefficient_mu 1.031
_exptl_absorpt_correction_T_max 1.154
_exptl_absorpt_correction_T_min 0.822
_exptl_absorpt_correction_type multi-scan
_exptl_absorpt_process_details
;
Sheldrick, G. M. (2002). SADABS v. 2.03. University of
G/ottingen, Germany.
;
_exptl_crystal_colour Green
_exptl_crystal_density_diffrn 1.650
_exptl_crystal_density_method 'not measured'
_exptl_crystal_description 'Rectangular prism'
_exptl_crystal_F_000 726
_exptl_crystal_size_max 0.24
_exptl_crystal_size_mid 0.22
_exptl_crystal_size_min 0.20
_refine_diff_density_max 0.474
_refine_diff_density_min -0.626
_refine_ls_extinction_method none
_refine_ls_goodness_of_fit_ref 1.040
_refine_ls_hydrogen_treatment mixed
_refine_ls_matrix_type full
_refine_ls_number_parameters 406
_refine_ls_number_reflns 6089
_refine_ls_number_restraints 4
_refine_ls_restrained_S_all 1.039
_refine_ls_R_factor_all 0.0333
_refine_ls_R_factor_gt 0.0276
_refine_ls_shift/su_max 0.001
_refine_ls_shift/su_mean 0.000
_refine_ls_structure_factor_coef Fsqd
_refine_ls_weighting_details 'calc w=1/[\s^2^(Fo^2^)+(0.0306P)^2^+1.0526P] where P=(Fo^2^+2Fc^2^)/3'
_refine_ls_weighting_scheme calc
_refine_ls_wR_factor_gt 0.0691
_refine_ls_wR_factor_ref 0.0731
_reflns_number_gt 5373
_reflns_number_total 6087
_reflns_threshold_expression >2sigma(I)
_cod_data_source_file zb5011.cif
_cod_data_source_block mh6830
_cod_depositor_comments
;
The following automatic conversions were performed:
'_symmetry_cell_setting' value 'Triclinic' changed to 'triclinic'
according to '/home/saulius/struct/CIF-dictionaries/cif_core.dic'
dictionary named 'cif_core.dic' version 2.4.1 from 2010-06-29.

Automatic conversion script
Id: cif_fix_enum 1527 2010-12-29 10:47:43Z saulius 
;
_cod_original_cell_volume 1426.92(8)
_cod_database_code 2104706
_cod_database_fobs_code 2104706

loop_
_symmetry_equiv_pos_as_xyz
'x, y, z'
'-x, -y, -z'

loop_
_atom_site_type_symbol
_atom_site_label
_atom_site_fract_x
_atom_site_fract_y
_atom_site_fract_z
_atom_site_U_iso_or_equiv
_atom_site_adp_type
_atom_site_calc_flag
_atom_site_refinement_flags
_atom_site_occupancy
_atom_site_disorder_assembly
_atom_site_disorder_group
Cu Cu1 0.35668(3) 0.580458(16) 0.259984(11) 0.00772(6) Uani d . 1 . .
N N2 0.5121(2) 0.73926(11) 0.29580(8) 0.0086(3) Uani d . 1 . .
C C3 0.6940(3) 0.77259(14) 0.27155(9) 0.0104(3) Uani d . 1 . .
C C4 0.8135(3) 0.88532(14) 0.29751(10) 0.0114(3) Uani d . 1 . .
H H4 0.9419 0.9084 0.2801 0.014 Uiso calc R 1 . .
C C5 0.7383(3) 0.96349(14) 0.35012(10) 0.0116(3) Uani d . 1 . .
H H5 0.8171 1.0409 0.3693 0.014 Uiso calc R 1 . .
C C6 0.5494(3) 0.92865(14) 0.37447(10) 0.0107(3) Uani d . 1 . .
H H6 0.4968 0.9816 0.4096 0.013 Uiso calc R 1 . .
C C7 0.4382(3) 0.81391(14) 0.34607(9) 0.0098(3) Uani d . 1 . .
C C8 0.7489(3) 0.67981(14) 0.21580(10) 0.0108(3) Uani d . 1 . .
H H8 0.8721 0.6925 0.1933 0.013 Uiso calc R 1 . .
N N9 0.6203(2) 0.58045(12) 0.19930(8) 0.0108(3) Uani d . 1 . .
O O10 0.6767(2) 0.49813(10) 0.14440(7) 0.0144(2) Uani d D 1 . .
H H10 0.594(4) 0.4389(19) 0.1404(15) 0.026(3) Uiso d D 1 . .
C C11 0.2379(3) 0.76341(14) 0.36654(9) 0.0100(3) Uani d . 1 . .
H H11 0.1690 0.8073 0.4012 0.012 Uiso calc R 1 . .
N N12 0.1612(2) 0.65532(12) 0.33439(8) 0.0102(3) Uani d . 1 . .
O O13 -0.02491(19) 0.61178(10) 0.35641(8) 0.0136(2) Uani d D 1 . .
H H13 -0.062(4) 0.5446(18) 0.3332(15) 0.026(3) Uiso d D 1 . .
N N14 0.2036(2) 0.41762(11) 0.22253(8) 0.0081(2) Uani d . 1 . .
C C15 0.0723(3) 0.36926(14) 0.15163(9) 0.0099(3) Uani d . 1 . .
C C16 -0.0387(3) 0.25509(14) 0.12381(10) 0.0112(3) Uani d . 1 . .
H H16 -0.1323 0.2235 0.0746 0.013 Uiso calc R 1 . .
C C17 -0.0102(3) 0.18780(14) 0.16961(10) 0.0113(3) Uani d . 1 . .
H H17 -0.0822 0.1094 0.1514 0.014 Uiso calc R 1 . .
C C18 0.1255(3) 0.23730(14) 0.24230(10) 0.0110(3) Uani d . 1 . .
H H18 0.1479 0.1929 0.2741 0.013 Uiso calc R 1 . .
C C19 0.2279(2) 0.35282(14) 0.26781(9) 0.0093(3) Uani d . 1 . .
C C20 0.0548(3) 0.44388(14) 0.10498(10) 0.0101(3) Uani d . 1 . .
H H20 -0.0287 0.4157 0.0535 0.012 Uiso calc R 1 . .
N N21 0.1574(2) 0.54876(12) 0.13689(8) 0.0106(3) Uani d . 1 . .
O O22 0.1309(2) 0.61191(11) 0.08812(7) 0.0133(2) Uani d D 1 . .
H H22 0.180(4) 0.6744(19) 0.1172(15) 0.026(3) Uiso d D 1 . .
C C23 0.3690(3) 0.41179(14) 0.34532(10) 0.0103(3) Uani d . 1 . .
H H23 0.3856 0.3738 0.3825 0.012 Uiso calc R 1 . .
N N24 0.4678(2) 0.51576(12) 0.36038(8) 0.0101(3) Uani d . 1 . .
O O25 0.59941(19) 0.56277(10) 0.43334(7) 0.0123(2) Uani d D 1 . .
H H25 0.652(4) 0.6251(18) 0.4360(15) 0.026(3) Uiso d D 1 . .
Cl Cl26 0.73327(6) 0.84941(3) 0.53318(2) 0.00900(9) Uani d . 1 . .
O O27 0.79322(19) 0.78883(10) 0.45889(7) 0.0123(2) Uani d . 1 . .
O O28 0.51059(19) 0.81485(10) 0.52508(7) 0.0137(2) Uani d . 1 . .
O O29 0.8168(2) 0.82020(11) 0.59919(7) 0.0143(2) Uani d . 1 . .
O O30 0.81419(19) 0.96892(10) 0.54840(7) 0.0127(2) Uani d . 1 . .
Cl Cl31 0.28283(6) 0.90646(3) 0.14951(2) 0.00973(9) Uani d . 1 . .
O O32 0.2409(2) 0.82523(10) 0.19364(7) 0.0145(2) Uani d . 1 . .
O O33 0.5008(2) 0.96156(11) 0.16205(8) 0.0175(3) Uani d . 1 . .
O O34 0.1746(2) 0.98699(11) 0.17805(8) 0.0179(3) Uani d . 1 . .
O O35 0.2097(2) 0.84415(11) 0.06436(7) 0.0168(3) Uani d . 1 . .
O O36 -0.20036(19) 0.39218(10) 0.29049(7) 0.0122(2) Uani d . 1 . .
C C37 -0.2308(3) 0.32599(14) 0.32883(10) 0.0110(3) Uani d . 1 . .
C C38 -0.3781(3) 0.20867(14) 0.29120(10) 0.0128(3) Uani d . 1 . .
H H38A -0.4823 0.1949 0.3257 0.015 Uiso calc R 1 . .
H H38B -0.3025 0.1538 0.2854 0.015 Uiso calc R 1 . .
H H38C -0.4455 0.2009 0.2380 0.015 Uiso calc R 1 . .
C C39 -0.1268(3) 0.35842(15) 0.41424(10) 0.0153(3) Uani d . 1 . .
H H39A -0.0548 0.3045 0.4182 0.018 Uiso calc R 1 . .
H H39B -0.2303 0.3578 0.4502 0.018 Uiso calc R 1 . .
H H39C -0.0276 0.4341 0.4299 0.018 Uiso calc R 1 . .
O O40 0.45923(19) 0.28220(10) 0.10423(7) 0.0138(2) Uani d . 1 . .
C C41 0.3752(3) 0.22666(14) 0.03469(10) 0.0118(3) Uani d . 1 . .
C C42 0.3587(3) 0.28026(15) -0.02973(11) 0.0166(3) Uani d . 1 . .
H H42A 0.3999 0.2380 -0.0786 0.020 Uiso calc R 1 . .
H H42B 0.4494 0.3583 -0.0105 0.020 Uiso calc R 1 . .
H H42C 0.2163 0.2792 -0.0418 0.020 Uiso calc R 1 . .
C C43 0.2809(3) 0.10073(14) 0.00994(11) 0.0160(3) Uani d . 1 . .
H H43A 0.2780 0.0773 0.0580 0.019 Uiso calc R 1 . .
H H43B 0.3632 0.0640 -0.0258 0.019 Uiso calc R 1 . .
H H43C 0.1403 0.0790 -0.0184 0.019 Uiso calc R 1 . .

loop_
_atom_site_aniso_label
_atom_site_aniso_U_11
_atom_site_aniso_U_22
_atom_site_aniso_U_33
_atom_site_aniso_U_12
_atom_site_aniso_U_13
_atom_site_aniso_U_23
Cu1 0.00681(10) 0.00617(10) 0.00985(10) 0.00171(7) 0.00119(7) 0.00244(7)
N2 0.0079(6) 0.0082(6) 0.0103(6) 0.0027(5) 0.0002(5) 0.0040(5)
C3 0.0105(8) 0.0117(7) 0.0096(7) 0.0038(6) -0.0004(6) 0.0046(6)
C4 0.0088(7) 0.0127(8) 0.0130(7) 0.0016(6) 0.0002(6) 0.0065(6)
C5 0.0126(8) 0.0079(7) 0.0133(8) 0.0015(6) -0.0027(6) 0.0046(6)
C6 0.0115(8) 0.0094(7) 0.0108(7) 0.0039(6) -0.0010(6) 0.0026(6)
C7 0.0106(8) 0.0101(7) 0.0093(7) 0.0043(6) -0.0008(6) 0.0035(6)
C8 0.0090(7) 0.0130(8) 0.0117(7) 0.0041(6) 0.0008(6) 0.0053(6)
N9 0.0108(7) 0.0117(7) 0.0109(6) 0.0058(5) 0.0016(5) 0.0030(5)
O10 0.0131(6) 0.0095(6) 0.0192(6) 0.0041(5) 0.0064(5) 0.0014(5)
C11 0.0101(7) 0.0096(7) 0.0109(7) 0.0036(6) 0.0008(6) 0.0036(6)
N12 0.0075(6) 0.0111(6) 0.0121(6) 0.0024(5) 0.0012(5) 0.0044(5)
O13 0.0091(6) 0.0096(6) 0.0196(6) -0.0002(5) 0.0052(5) 0.0031(5)
N14 0.0064(6) 0.0091(6) 0.0104(6) 0.0041(5) 0.0019(5) 0.0037(5)
C15 0.0086(7) 0.0109(7) 0.0110(7) 0.0047(6) 0.0019(6) 0.0030(6)
C16 0.0101(7) 0.0114(7) 0.0109(7) 0.0035(6) 0.0017(6) 0.0017(6)
C17 0.0113(8) 0.0085(7) 0.0134(7) 0.0030(6) 0.0036(6) 0.0025(6)
C18 0.0108(7) 0.0106(7) 0.0133(7) 0.0048(6) 0.0034(6) 0.0049(6)
C19 0.0072(7) 0.0113(7) 0.0113(7) 0.0050(6) 0.0029(6) 0.0038(6)
C20 0.0079(7) 0.0124(7) 0.0109(7) 0.0038(6) 0.0006(6) 0.0044(6)
N21 0.0103(7) 0.0116(6) 0.0126(6) 0.0048(5) 0.0027(5) 0.0064(5)
O22 0.0171(6) 0.0091(6) 0.0138(6) 0.0030(5) -0.0001(5) 0.0056(5)
C23 0.0097(7) 0.0112(7) 0.0109(7) 0.0045(6) 0.0015(6) 0.0037(6)
N24 0.0086(6) 0.0116(6) 0.0097(6) 0.0037(5) 0.0001(5) 0.0028(5)
O25 0.0116(6) 0.0107(6) 0.0112(5) 0.0004(5) -0.0029(4) 0.0026(4)
Cl26 0.00856(18) 0.00856(17) 0.00973(17) 0.00231(13) 0.00089(13) 0.00318(13)
O27 0.0139(6) 0.0106(5) 0.0122(5) 0.0044(5) 0.0036(4) 0.0024(4)
O28 0.0087(6) 0.0143(6) 0.0170(6) 0.0020(4) 0.0018(5) 0.0051(5)
O29 0.0148(6) 0.0165(6) 0.0131(6) 0.0049(5) 0.0002(5) 0.0075(5)
O30 0.0134(6) 0.0087(5) 0.0153(6) 0.0028(5) 0.0016(5) 0.0035(4)
Cl31 0.01092(18) 0.00815(17) 0.01041(17) 0.00312(13) 0.00116(13) 0.00341(13)
O32 0.0206(7) 0.0108(6) 0.0129(6) 0.0042(5) 0.0010(5) 0.0059(5)
O33 0.0126(6) 0.0147(6) 0.0204(6) 0.0010(5) 0.0023(5) 0.0017(5)
O34 0.0210(7) 0.0159(6) 0.0238(7) 0.0126(5) 0.0086(5) 0.0094(5)
O35 0.0213(7) 0.0157(6) 0.0108(6) 0.0031(5) -0.0020(5) 0.0040(5)
O36 0.0108(6) 0.0101(5) 0.0170(6) 0.0043(4) 0.0041(5) 0.0048(5)
C37 0.0080(7) 0.0096(7) 0.0144(8) 0.0034(6) 0.0031(6) 0.0015(6)
C38 0.0123(8) 0.0097(7) 0.0151(8) 0.0020(6) 0.0018(6) 0.0034(6)
C39 0.0143(8) 0.0148(8) 0.0153(8) 0.0029(6) 0.0000(6) 0.0047(7)
O40 0.0133(6) 0.0130(6) 0.0138(6) 0.0040(5) 0.0014(5) 0.0028(5)
C41 0.0094(7) 0.0125(8) 0.0157(8) 0.0055(6) 0.0047(6) 0.0052(6)
C42 0.0184(9) 0.0151(8) 0.0176(8) 0.0053(7) 0.0022(7) 0.0073(7)
C43 0.0186(9) 0.0111(8) 0.0164(8) 0.0027(7) 0.0040(7) 0.0030(6)

loop_
_atom_type_symbol
_atom_type_description
_atom_type_scat_dispersion_real
_atom_type_scat_dispersion_imag
_atom_type_scat_source
C C 0.0033 0.0016 'International Tables Vol C Tables 4.2.6.8 and 6.1.1.4'
H H 0.0000 0.0000 'International Tables Vol C Tables 4.2.6.8 and 6.1.1.4'
N N 0.0061 0.0033 'International Tables Vol C Tables 4.2.6.8 and 6.1.1.4'
Cl Cl 0.1484 0.1585 'International Tables Vol C Tables 4.2.6.8 and 6.1.1.4'
O O 0.0106 0.0060 'International Tables Vol C Tables 4.2.6.8 and 6.1.1.4'
Cu Cu 0.3201 1.2651 'International Tables Vol C Tables 4.2.6.8 and 6.1.1.4'

loop_
_geom_angle_atom_site_label_1
_geom_angle_atom_site_label_2
_geom_angle_atom_site_label_3
_geom_angle_site_symmetry_1
_geom_angle_site_symmetry_3
_geom_angle
_geom_angle_publ_flag
N2 Cu1 N14 . . 178.71(6) ?
N2 Cu1 N9 . . 77.94(6) ?
N14 Cu1 N9 . . 100.80(5) ?
N2 Cu1 N12 . . 77.77(6) ?
N14 Cu1 N12 . . 103.49(6) ?
N9 Cu1 N12 . . 155.65(6) ?
N2 Cu1 N24 . . 104.00(5) ?
N14 Cu1 N24 . . 75.77(5) ?
N9 Cu1 N24 . . 95.84(5) ?
N12 Cu1 N24 . . 91.63(5) ?
N2 Cu1 N21 . . 104.84(5) ?
N14 Cu1 N21 . . 75.38(5) ?
N9 Cu1 N21 . . 89.06(5) ?
N12 Cu1 N21 . . 95.50(5) ?
N24 Cu1 N21 . . 151.15(5) ?
C3 N2 C7 . . 121.11(14) ?
C3 N2 Cu1 . . 119.48(11) ?
C7 N2 Cu1 . . 119.40(12) ?
N2 C3 C4 . . 121.45(15) ?
N2 C3 C8 . . 113.61(14) ?
C4 C3 C8 . . 124.93(15) ?
C3 C4 C5 . . 117.85(16) ?
C3 C4 H4 . . 121.1 ?
C5 C4 H4 . . 121.1 ?
C6 C5 C4 . . 120.43(15) ?
C6 C5 H5 . . 119.8 ?
C4 C5 H5 . . 119.8 ?
C5 C6 C7 . . 118.50(15) ?
C5 C6 H6 . . 120.7 ?
C7 C6 H6 . . 120.7 ?
N2 C7 C6 . . 120.64(15) ?
N2 C7 C11 . . 114.07(14) ?
C6 C7 C11 . . 125.29(15) ?
N9 C8 C3 . . 116.24(15) ?
N9 C8 H8 . . 121.9 ?
C3 C8 H8 . . 121.9 ?
C8 N9 O10 . . 113.32(14) ?
C8 N9 Cu1 . . 112.69(11) ?
O10 N9 Cu1 . . 133.93(11) ?
N9 O10 H10 . . 106.8(19) ?
N12 C11 C7 . . 115.68(14) ?
N12 C11 H11 . . 122.2 ?
C7 C11 H11 . . 122.2 ?
C11 N12 O13 . . 113.48(13) ?
C11 N12 Cu1 . . 113.06(11) ?
O13 N12 Cu1 . . 133.43(10) ?
N12 O13 H13 . . 107(2) ?
C19 N14 C15 . . 119.06(14) ?
C19 N14 Cu1 . . 120.27(11) ?
C15 N14 Cu1 . . 120.67(11) ?
N14 C15 C16 . . 122.10(15) ?
N14 C15 C20 . . 116.33(14) ?
C16 C15 C20 . . 121.57(15) ?
C15 C16 C17 . . 118.84(15) ?
C15 C16 H16 . . 120.6 ?
C17 C16 H16 . . 120.6 ?
C18 C17 C16 . . 119.10(15) ?
C18 C17 H17 . . 120.5 ?
C16 C17 H17 . . 120.5 ?
C17 C18 C19 . . 119.21(15) ?
C17 C18 H18 . . 120.4 ?
C19 C18 H18 . . 120.4 ?
N14 C19 C18 . . 121.66(15) ?
N14 C19 C23 . . 116.06(14) ?
C18 C19 C23 . . 122.28(14) ?
N21 C20 C15 . . 117.08(14) ?
N21 C20 H20 . . 121.5 ?
C15 C20 H20 . . 121.5 ?
C20 N21 O22 . . 112.62(13) ?
C20 N21 Cu1 . . 110.45(11) ?
O22 N21 Cu1 . . 136.81(10) ?
N21 O22 H22 . . 103.0(19) ?
N24 C23 C19 . . 117.51(14) ?
N24 C23 H23 . . 121.2 ?
C19 C23 H23 . . 121.2 ?
C23 N24 O25 . . 113.22(13) ?
C23 N24 Cu1 . . 110.09(11) ?
O25 N24 Cu1 . . 136.47(10) ?
N24 O25 H25 . . 104.6(19) ?
O30 Cl26 O28 . . 110.47(7) ?
O30 Cl26 O29 . . 109.90(7) ?
O28 Cl26 O29 . . 109.25(8) ?
O30 Cl26 O27 . . 109.63(7) ?
O28 Cl26 O27 . . 109.17(7) ?
O29 Cl26 O27 . . 108.38(7) ?
O33 Cl31 O34 . . 110.85(8) ?
O33 Cl31 O35 . . 109.75(8) ?
O34 Cl31 O35 . . 110.31(8) ?
O33 Cl31 O32 . . 109.23(8) ?
O34 Cl31 O32 . . 108.87(8) ?
O35 Cl31 O32 . . 107.77(7) ?
O36 C37 C39 . . 122.08(15) ?
O36 C37 C38 . . 120.26(15) ?
C39 C37 C38 . . 117.66(14) ?
C37 C38 H38A . . 109.5 ?
C37 C38 H38B . . 109.5 ?
H38A C38 H38B . . 109.5 ?
C37 C38 H38C . . 109.5 ?
H38A C38 H38C . . 109.5 ?
H38B C38 H38C . . 109.5 ?
C37 C39 H39A . . 109.5 ?
C37 C39 H39B . . 109.5 ?
H39A C39 H39B . . 109.5 ?
C37 C39 H39C . . 109.5 ?
H39A C39 H39C . . 109.5 ?
H39B C39 H39C . . 109.5 ?
O40 C41 C43 . . 120.98(15) ?
O40 C41 C42 . . 122.27(15) ?
C43 C41 C42 . . 116.75(15) ?
C41 C42 H42A . . 109.5 ?
C41 C42 H42B . . 109.5 ?
H42A C42 H42B . . 109.5 ?
C41 C42 H42C . . 109.5 ?
H42A C42 H42C . . 109.5 ?
H42B C42 H42C . . 109.5 ?
C41 C43 H43A . . 109.5 ?
C41 C43 H43B . . 109.5 ?
H43A C43 H43B . . 109.5 ?
C41 C43 H43C . . 109.5 ?
H43A C43 H43C . . 109.5 ?
H43B C43 H43C . . 109.5 ?

loop_
_geom_bond_atom_site_label_1
_geom_bond_atom_site_label_2
_geom_bond_site_symmetry_2
_geom_bond_distance
_geom_bond_publ_flag
Cu1 N2 . 1.9386(14) ?
Cu1 N14 . 1.9780(14) ?
Cu1 N9 . 2.1559(14) ?
Cu1 N12 . 2.1567(14) ?
Cu1 N24 . 2.3403(14) ?
Cu1 N21 . 2.3450(14) ?
N2 C3 . 1.343(2) ?
N2 C7 . 1.345(2) ?
C3 C4 . 1.392(2) ?
C3 C8 . 1.472(2) ?
C4 C5 . 1.398(2) ?
C4 H4 . 0.9500 ?
C5 C6 . 1.388(3) ?
C5 H5 . 0.9500 ?
C6 C7 . 1.398(2) ?
C6 H6 . 0.9500 ?
C7 C11 . 1.467(2) ?
C8 N9 . 1.288(2) ?
C8 H8 . 0.9500 ?
N9 O10 . 1.3786(18) ?
O10 H10 . 0.80(2) ?
C11 N12 . 1.293(2) ?
C11 H11 . 0.9500 ?
N12 O13 . 1.3759(19) ?
O13 H13 . 0.81(2) ?
N14 C19 . 1.356(2) ?
N14 C15 . 1.356(2) ?
C15 C16 . 1.392(2) ?
C15 C20 . 1.471(2) ?
C16 C17 . 1.398(2) ?
C16 H16 . 0.9500 ?
C17 C18 . 1.394(2) ?
C17 H17 . 0.9500 ?
C18 C19 . 1.395(2) ?
C18 H18 . 0.9500 ?
C19 C23 . 1.478(2) ?
C20 N21 . 1.284(2) ?
C20 H20 . 0.9500 ?
N21 O22 . 1.3896(18) ?
O22 H22 . 0.79(2) ?
C23 N24 . 1.277(2) ?
C23 H23 . 0.9500 ?
N24 O25 . 1.3842(18) ?
O25 H25 . 0.78(2) ?
Cl26 O30 . 1.4401(12) ?
Cl26 O28 . 1.4505(13) ?
Cl26 O29 . 1.4554(12) ?
Cl26 O27 . 1.4627(12) ?
Cl31 O33 . 1.4373(14) ?
Cl31 O34 . 1.4398(13) ?
Cl31 O35 . 1.4543(12) ?
Cl31 O32 . 1.4697(12) ?
O36 C37 . 1.229(2) ?
C37 C39 . 1.504(2) ?
C37 C38 . 1.506(2) ?
C38 H38A . 0.9800 ?
C38 H38B . 0.9800 ?
C38 H38C . 0.9800 ?
C39 H39A . 0.9800 ?
C39 H39B . 0.9800 ?
C39 H39C . 0.9800 ?
O40 C41 . 1.228(2) ?
C41 C43 . 1.506(2) ?
C41 C42 . 1.511(2) ?
C42 H42A . 0.9800 ?
C42 H42B . 0.9800 ?
C42 H42C . 0.9800 ?
C43 H43A . 0.9800 ?
C43 H43B . 0.9800 ?
C43 H43C . 0.9800 ?

loop_
_geom_hbond_atom_site_label_D
_geom_hbond_atom_site_label_H
_geom_hbond_atom_site_label_A
_geom_hbond_site_symmetry_A
_geom_hbond_distance_DH
_geom_hbond_distance_HA
_geom_hbond_distance_DA
_geom_hbond_angle_DHA
O10 H10 O40 . 0.80(2) 1.89(2) 2.6545(18) 160(3)
O13 H13 O36 . 0.81(2) 1.85(2) 2.6406(17) 167(3)
O22 H22 O32 . 0.79(2) 1.94(2) 2.7171(18) 168(3)
O22 H22 O35 . 0.79(2) 2.61(3) 3.0904(18) 121(2)
O25 H25 O27 . 0.78(2) 1.99(2) 2.7686(18) 172(3)
